data_7019270
loop_
_publ_author_name
'Ibarra, Ilich A.'
'Hesterberg, Travis W.'
'Holliday, Bradley J.'
'Lynch, Vincent M.'
'Humphrey, Simon M.'

_publ_section_title
;
 Gas sorption and luminescence properties of a terbium(iii)-phosphine
 oxide coordination material with two-dimensional pore topology.
;
_journal_issue 26
_journal_name_full 'Dalton transactions (Cambridge, England : 2003)'
_journal_page_first 8003
_journal_page_last 8009
_journal_paper_doi 10.1039/c2dt30138e
_journal_volume 41
_journal_year 2012
_chemical_formula_moiety 'C21 H14 O7 P Tb, C3 H7 N O, 2(H2 O)'
_chemical_formula_sum 'C24 H25 N O10 P Tb'
_chemical_formula_weight 671.29
_chemical_name_systematic
;
?
;
_space_group_IT_number 56
_symmetry_cell_setting orthorhombic
_symmetry_space_group_name_Hall '-P 2ab 2ac'
_symmetry_space_group_name_H-M 'P c c n'
_atom_sites_solution_hydrogens geom
_atom_sites_solution_primary direct
_atom_sites_solution_secondary difmap
_audit_creation_method SHELXL-97
_cell_angle_alpha 90.00
_cell_angle_beta 90.00
_cell_angle_gamma 90.00
_cell_formula_units_Z 8
_cell_length_a 27.185(5)
_cell_length_b 12.100(2)
_cell_length_c 20.605(4)
_cell_measurement_reflns_used 15879
_cell_measurement_temperature 120(2)
_cell_measurement_theta_max 25.0
_cell_measurement_theta_min 1.5
_cell_volume 6778(2)
_computing_cell_refinement 'CrystalClear (Rigaku Inc., 2008)'
_computing_data_collection 'CrystalClear (Rigaku Inc., 2008)'
_computing_data_reduction 'CrystalClear (Rigaku Inc., 2008)'
_computing_molecular_graphics 'XP SHELXTL/PC, Siemens Analytical'
_computing_structure_refinement 'XL SHELXTL/PC, Siemens Analytical'
_computing_structure_solution
;

SIR97 - Altomare A., Burla M.C., Camalli M., Cascarano G.L., Giacovazzo C.,
Guagliardi A., Moliterni A.G.G., Polidori G.,Spagna R.
;
_diffrn_ambient_temperature 120(2)
_diffrn_measured_fraction_theta_full 0.994
_diffrn_measured_fraction_theta_max 0.994
_diffrn_measurement_device_type 'Rigaku AFC-12 with Saturn 724+ CCD'
_diffrn_measurement_method \w-scans
_diffrn_radiation_monochromator graphite
_diffrn_radiation_source 'fine-focus sealed tube'
_diffrn_radiation_type MoK\a
_diffrn_radiation_wavelength 0.71075
_diffrn_reflns_av_R_equivalents 0.1849
_diffrn_reflns_av_sigmaI/netI 0.1178
_diffrn_reflns_limit_h_max 32
_diffrn_reflns_limit_h_min -32
_diffrn_reflns_limit_k_max 14
_diffrn_reflns_limit_k_min -14
_diffrn_reflns_limit_l_max 24
_diffrn_reflns_limit_l_min -24
_diffrn_reflns_number 60180
_diffrn_reflns_theta_full 25.00
_diffrn_reflns_theta_max 25.00
_diffrn_reflns_theta_min 3.59
_exptl_absorpt_coefficient_mu 2.177
_exptl_absorpt_correction_T_max 1.00
_exptl_absorpt_correction_T_min 0.334
_exptl_absorpt_correction_type multi-scan
_exptl_absorpt_process_details
;
SADABS: Area-Detector Absorption Correction. (1996)
Siemens Industrial Automation, Inc.: Madison, WI.
;
_exptl_crystal_colour Colorless
_exptl_crystal_density_diffrn 1.316
_exptl_crystal_density_method 'not measured'
_exptl_crystal_description Prism
_exptl_crystal_F_000 2640
_exptl_crystal_size_max 0.10
_exptl_crystal_size_mid 0.02
_exptl_crystal_size_min 0.02
_platon_squeeze_details
;
;
_refine_diff_density_max 1.310
_refine_diff_density_min -0.826
_refine_diff_density_rms 0.157
_refine_ls_extinction_method none
_refine_ls_goodness_of_fit_ref 1.059
_refine_ls_hydrogen_treatment constr
_refine_ls_matrix_type full
_refine_ls_number_parameters 305
_refine_ls_number_reflns 5944
_refine_ls_number_restraints 10
_refine_ls_restrained_S_all 1.059
_refine_ls_R_factor_all 0.1513
_refine_ls_R_factor_gt 0.0795
_refine_ls_shift/su_max 0.001
_refine_ls_shift/su_mean 0.000
_refine_ls_structure_factor_coef Fsqd
_refine_ls_weighting_details 'calc w=1/[\s^2^(Fo^2^)+(0.0730P)^2^+21.9981P] where P=(Fo^2^+2Fc^2^)/3'
_refine_ls_weighting_scheme calc
_refine_ls_wR_factor_gt 0.1603
_refine_ls_wR_factor_ref 0.1894
_reflns_number_gt 3576
_reflns_number_total 5944
_reflns_threshold_expression >2sigma(I)
_cod_data_source_file c2dt30138e.txt
_cod_data_source_block sh11018
_cod_original_sg_symbol_H-M Pccn
_cod_database_code 7019270

loop_
_symmetry_equiv_pos_as_xyz
'x, y, z'
'-x+1/2, -y+1/2, z'
'-x, y+1/2, -z+1/2'
'x+1/2, -y, -z+1/2'
'-x, -y, -z'
'x-1/2, y-1/2, -z'
'x, -y-1/2, z-1/2'
'-x-1/2, y, z-1/2'

loop_
_atom_site_label
_atom_site_type_symbol
_atom_site_fract_x
_atom_site_fract_y
_atom_site_fract_z
_atom_site_U_iso_or_equiv
_atom_site_adp_type
_atom_site_occupancy
_atom_site_symmetry_multiplicity
_atom_site_calc_flag
_atom_site_refinement_flags
P1 P 0.89206(12) 0.1218(2) 0.09595(14) 0.0286(7) Uani 1 1 d .
Tb1 Tb 0.57143(2) 0.11089(4) 0.02225(3) 0.0295(2) Uani 1 1 d .
O1P O 0.9202(3) 0.2079(5) 0.0592(4) 0.0306(19) Uani 1 1 d .
O1 O 0.9176(3) -0.4205(6) 0.0360(4) 0.047(3) Uani 1 1 d .
O2 O 0.9904(3) -0.3655(6) 0.0024(4) 0.042(2) Uani 1 1 d .
O3 O 0.9348(3) 0.0368(6) 0.4135(3) 0.042(2) Uani 1 1 d .
O4 O 0.9210(3) 0.2173(6) 0.4195(4) 0.036(2) Uani 1 1 d .
O5 O 0.6410(3) 0.0982(6) 0.0980(4) 0.036(2) Uani 1 1 d .
O6 O 0.6566(3) 0.1020(7) -0.0078(3) 0.037(2) Uani 1 1 d .
O7 O 0.5251(4) 0.0754(7) 0.1191(4) 0.049(3) Uani 1 1 d .
C1 C 0.9085(4) -0.0156(9) 0.0709(5) 0.027(3) Uani 1 1 d .
C2 C 0.8734(5) -0.0969(9) 0.0657(7) 0.053(4) Uani 1 1 d .
H2A H 0.8396 -0.0795 0.0714 0.064 Uiso 1 1 calc R
C3 C 0.8877(5) -0.2059(10) 0.0519(8) 0.057(4) Uani 1 1 d .
H3A H 0.8638 -0.2630 0.0505 0.069 Uiso 1 1 calc R
C4 C 0.9350(4) -0.2298(9) 0.0408(5) 0.029(3) Uiso 1 1 d .
C5 C 0.9708(5) -0.1480(9) 0.0442(6) 0.044(3) Uani 1 1 d .
H5A H 1.0044 -0.1651 0.0371 0.053 Uiso 1 1 calc R
C6 C 0.9565(5) -0.0426(9) 0.0580(6) 0.038(3) Uani 1 1 d .
H6A H 0.9807 0.0141 0.0586 0.045 Uiso 1 1 calc R
C7 C 0.9492(4) -0.3471(9) 0.0254(6) 0.032(3) Uani 1 1 d .
C8 C 0.9039(5) 0.1252(8) 0.1820(5) 0.032(3) Uani 1 1 d .
C9 C 0.9105(6) 0.0262(11) 0.2156(6) 0.058(4) Uani 1 1 d .
H9A H 0.9103 -0.0423 0.1930 0.070 Uiso 1 1 calc R
C10 C 0.9173(6) 0.0287(10) 0.2824(6) 0.051(4) Uani 1 1 d .
H10H H 0.9210 -0.0386 0.3057 0.062 Uiso 1 1 calc R
C11 C 0.9189(5) 0.1293(9) 0.3155(5) 0.036(3) Uani 1 1 d .
C12 C 0.9152(6) 0.2261(10) 0.2807(7) 0.060(5) Uani 1 1 d .
H12A H 0.9168 0.2954 0.3023 0.072 Uiso 1 1 calc R
C13 C 0.9090(6) 0.2216(9) 0.2129(6) 0.048(4) Uani 1 1 d .
H13A H 0.9084 0.2883 0.1886 0.058 Uiso 1 1 calc R
C14 C 0.9257(5) 0.1309(9) 0.3869(5) 0.033(3) Uani 1 1 d .
C15 C 0.8275(5) 0.1265(8) 0.0856(5) 0.033(3) Uani 1 1 d .
C16 C 0.7930(5) 0.1179(10) 0.1374(6) 0.040(3) Uani 1 1 d .
H16A H 0.8048 0.1171 0.1808 0.048 Uiso 1 1 calc R
C17 C 0.7430(5) 0.1106(11) 0.1265(6) 0.045(3) Uani 1 1 d .
H17A H 0.7205 0.1073 0.1618 0.053 Uiso 1 1 calc R
C18 C 0.7264(4) 0.1082(9) 0.0630(5) 0.033(3) Uani 1 1 d .
C19 C 0.7589(5) 0.1151(11) 0.0114(6) 0.045(3) Uani 1 1 d .
H19A H 0.7470 0.1125 -0.0319 0.054 Uiso 1 1 calc R
C20 C 0.8094(4) 0.1259(9) 0.0235(6) 0.037(3) Uani 1 1 d .
H20A H 0.8315 0.1329 -0.0120 0.044 Uiso 1 1 calc R
C21 C 0.6719(4) 0.1013(9) 0.0508(6) 0.032(3) Uani 1 1 d .
O100 O 0.5536(8) 0.016(2) 0.2425(11) 0.210(9) Uiso 1 1 d D
N100 N 0.5589(10) -0.103(2) 0.3345(13) 0.35(3) Uiso 1 1 d D
C102 C 0.5451(10) -0.204(2) 0.3593(11) 0.137(9) Uiso 1 1 d D
H10A H 0.5255 -0.2439 0.3269 0.205 Uiso 1 1 calc R
H10B H 0.5253 -0.1928 0.3986 0.205 Uiso 1 1 calc R
H10C H 0.5745 -0.2470 0.3700 0.205 Uiso 1 1 calc R
C101 C 0.5850(15) -0.027(3) 0.3719(18) 0.30(2) Uiso 1 1 d D
H10D H 0.5917 0.0390 0.3461 0.453 Uiso 1 1 calc R
H10E H 0.6161 -0.0606 0.3858 0.453 Uiso 1 1 calc R
H10F H 0.5655 -0.0072 0.4101 0.453 Uiso 1 1 calc R
C100 C 0.5448(11) -0.081(3) 0.2720(13) 0.31(3) Uiso 1 1 d D
H10G H 0.5280 -0.1368 0.2485 0.374 Uiso 1 1 calc R
O50 O 0.3307(14) 0.119(3) 0.0903(16) 0.148(12) Uiso 0.50 1 d P
O51 O 0.6620(17) 0.896(3) 0.187(2) 0.193(17) Uiso 0.50 1 d P

loop_
_atom_site_aniso_label
_atom_site_aniso_U_11
_atom_site_aniso_U_22
_atom_site_aniso_U_33
_atom_site_aniso_U_23
_atom_site_aniso_U_13
_atom_site_aniso_U_12
P1 0.0332(19) 0.0176(14) 0.0351(16) -0.0027(13) -0.0045(14) 0.0034(14)
Tb1 0.0320(3) 0.0195(3) 0.0369(3) 0.0030(3) 0.0004(3) -0.0021(3)
O1P 0.029(5) 0.018(4) 0.045(4) 0.000(3) -0.003(4) 0.000(3)
O1 0.065(7) 0.016(4) 0.061(6) -0.007(4) 0.019(5) -0.014(4)
O2 0.034(5) 0.024(4) 0.067(5) -0.021(4) 0.004(4) 0.000(4)
O3 0.062(7) 0.033(5) 0.031(4) 0.007(4) -0.005(4) 0.006(5)
O4 0.035(6) 0.024(4) 0.050(5) 0.001(4) 0.006(4) 0.005(4)
O5 0.038(5) 0.031(5) 0.040(5) -0.001(4) 0.000(4) -0.002(4)
O6 0.043(5) 0.048(5) 0.021(4) -0.001(4) -0.005(4) 0.013(4)
O7 0.060(7) 0.052(6) 0.035(5) -0.003(4) 0.013(4) -0.008(5)
C1 0.014(6) 0.021(6) 0.044(7) -0.003(5) -0.015(5) -0.001(5)
C2 0.034(8) 0.015(6) 0.111(11) -0.024(7) 0.018(8) -0.003(6)
C3 0.024(8) 0.023(7) 0.125(13) -0.014(7) 0.015(8) -0.001(6)
C5 0.036(8) 0.020(6) 0.076(9) -0.011(6) 0.013(7) -0.012(6)
C6 0.037(9) 0.020(6) 0.057(8) 0.000(6) -0.009(7) -0.007(6)
C7 0.026(7) 0.030(6) 0.039(7) -0.015(6) 0.013(6) 0.006(5)
C8 0.051(8) 0.011(5) 0.036(6) -0.002(5) -0.007(6) 0.007(5)
C9 0.093(13) 0.036(8) 0.046(8) -0.016(6) -0.019(8) 0.001(8)
C10 0.081(13) 0.028(7) 0.044(8) 0.014(6) -0.001(7) 0.011(7)
C11 0.047(9) 0.032(7) 0.030(6) 0.007(5) -0.014(6) 0.016(6)
C12 0.092(14) 0.019(7) 0.069(10) -0.003(6) -0.007(9) -0.011(7)
C13 0.091(12) 0.021(6) 0.032(7) 0.012(5) -0.016(7) -0.007(7)
C14 0.028(7) 0.035(7) 0.036(6) 0.011(5) -0.008(6) 0.024(6)
C15 0.043(8) 0.016(6) 0.041(7) -0.005(5) -0.009(6) -0.005(5)
C16 0.041(8) 0.035(7) 0.043(7) -0.003(6) -0.002(6) 0.006(7)
C17 0.044(9) 0.047(8) 0.043(8) -0.003(7) 0.001(6) 0.007(7)
C18 0.032(7) 0.030(6) 0.037(7) -0.006(6) 0.003(6) -0.003(6)
C19 0.045(9) 0.053(8) 0.037(7) -0.017(7) -0.013(6) 0.018(7)
C20 0.035(7) 0.039(7) 0.035(6) 0.003(6) 0.001(6) 0.012(6)
C21 0.029(7) 0.022(6) 0.046(7) 0.009(6) -0.002(6) 0.003(6)

loop_
_atom_type_symbol
_atom_type_description
_atom_type_scat_dispersion_real
_atom_type_scat_dispersion_imag
_atom_type_scat_source
C C 0.0033 0.0016 'International Tables Vol C Tables 4.2.6.8 and 6.1.1.4'
H H 0.0000 0.0000 'International Tables Vol C Tables 4.2.6.8 and 6.1.1.4'
N N 0.0061 0.0033 'International Tables Vol C Tables 4.2.6.8 and 6.1.1.4'
O O 0.0106 0.0060 'International Tables Vol C Tables 4.2.6.8 and 6.1.1.4'
P P 0.1023 0.0942 'International Tables Vol C Tables 4.2.6.8 and 6.1.1.4'
Tb Tb -0.1723 4.1537 'International Tables Vol C Tables 4.2.6.8 and 6.1.1.4'

loop_
_geom_angle_atom_site_label_1
_geom_angle_atom_site_label_2
_geom_angle_atom_site_label_3
_geom_angle
_geom_angle_site_symmetry_1
_geom_angle_site_symmetry_3
O1P P1 C15 115.0(5) . .
O1P P1 C1 111.8(5) . .
C15 P1 C1 104.0(5) . .
O1P P1 C8 113.0(5) . .
C15 P1 C8 107.2(6) . .
C1 P1 C8 105.0(5) . .
O2 Tb1 O1P 92.8(3) 6_565 2_655
O2 Tb1 O1 105.9(3) 6_565 2_645
O1P Tb1 O1 150.9(3) 2_655 2_645
O2 Tb1 O7 72.6(3) 6_565 .
O1P Tb1 O7 87.0(3) 2_655 .
O1 Tb1 O7 77.9(3) 2_645 .
O2 Tb1 O6 151.8(3) 6_565 .
O1P Tb1 O6 91.8(3) 2_655 .
O1 Tb1 O6 82.2(3) 2_645 .
O7 Tb1 O6 135.5(3) . .
O2 Tb1 O3 76.8(3) 6_565 8_755
O1P Tb1 O3 131.1(2) 2_655 8_755
O1 Tb1 O3 75.9(3) 2_645 8_755
O7 Tb1 O3 131.9(3) . 8_755
O6 Tb1 O3 79.2(3) . 8_755
O2 Tb1 O5 153.3(3) 6_565 .
O1P Tb1 O5 77.1(3) 2_655 .
O1 Tb1 O5 76.3(3) 2_645 .
O7 Tb1 O5 82.2(3) . .
O6 Tb1 O5 54.4(2) . .
O3 Tb1 O5 128.3(3) 8_755 .
O2 Tb1 O4 80.0(3) 6_565 8_755
O1P Tb1 O4 77.5(2) 2_655 8_755
O1 Tb1 O4 127.0(3) 2_645 8_755
O7 Tb1 O4 147.6(3) . 8_755
O6 Tb1 O4 74.0(3) . 8_755
O3 Tb1 O4 53.8(3) 8_755 8_755
O5 Tb1 O4 120.6(3) . 8_755
O2 Tb1 C21 175.1(3) 6_565 .
O1P Tb1 C21 82.8(3) 2_655 .
O1 Tb1 C21 79.0(3) 2_645 .
O7 Tb1 C21 109.3(3) . .
O6 Tb1 C21 27.1(3) . .
O3 Tb1 C21 104.4(3) 8_755 .
O5 Tb1 C21 27.4(3) . .
O4 Tb1 C21 96.9(3) 8_755 .
O2 Tb1 C14 78.1(3) 6_565 8_755
O1P Tb1 C14 104.0(3) 2_655 8_755
O1 Tb1 C14 101.7(3) 2_645 8_755
O7 Tb1 C14 149.2(3) . 8_755
O6 Tb1 C14 73.7(3) . 8_755
O3 Tb1 C14 27.4(3) 8_755 8_755
O5 Tb1 C14 128.1(3) . 8_755
O4 Tb1 C14 26.5(3) 8_755 8_755
C21 Tb1 C14 100.7(4) . 8_755
P1 O1P Tb1 150.3(5) . 2_655
C7 O1 Tb1 126.1(8) . 2_645
C7 O2 Tb1 169.7(8) . 6_655
C14 O3 Tb1 93.0(7) . 8_756
C14 O4 Tb1 90.9(6) . 8_756
C21 O5 Tb1 91.2(7) . .
C21 O6 Tb1 94.1(7) . .
C6 C1 C2 118.3(11) . .
C6 C1 P1 120.9(8) . .
C2 C1 P1 120.8(9) . .
C1 C2 C3 119.7(12) . .
C1 C2 H2A 120.2 . .
C3 C2 H2A 120.2 . .
C4 C3 C2 120.3(12) . .
C4 C3 H3A 119.9 . .
C2 C3 H3A 119.9 . .
C3 C4 C5 120.7(11) . .
C3 C4 C7 119.0(10) . .
C5 C4 C7 120.3(11) . .
C6 C5 C4 118.6(12) . .
C6 C5 H5A 120.7 . .
C4 C5 H5A 120.7 . .
C5 C6 C1 122.3(11) . .
C5 C6 H6A 118.9 . .
C1 C6 H6A 118.9 . .
O2 C7 O1 123.9(10) . .
O2 C7 C4 118.9(10) . .
O1 C7 C4 117.2(10) . .
C13 C8 C9 120.0(11) . .
C13 C8 P1 120.5(8) . .
C9 C8 P1 119.5(8) . .
C10 C9 C8 119.4(11) . .
C10 C9 H9A 120.3 . .
C8 C9 H9A 120.3 . .
C9 C10 C11 120.5(11) . .
C9 C10 H10H 119.7 . .
C11 C10 H10H 119.7 . .
C12 C11 C10 119.0(11) . .
C12 C11 C14 120.9(10) . .
C10 C11 C14 120.1(10) . .
C11 C12 C13 119.5(11) . .
C11 C12 H12A 120.3 . .
C13 C12 H12A 120.3 . .
C8 C13 C12 121.3(11) . .
C8 C13 H13A 119.4 . .
C12 C13 H13A 119.4 . .
O4 C14 O3 122.1(10) . .
O4 C14 C11 122.2(9) . .
O3 C14 C11 115.7(10) . .
O4 C14 Tb1 62.6(6) . 8_756
O3 C14 Tb1 59.6(5) . 8_756
C11 C14 Tb1 172.1(9) . 8_756
C20 C15 C16 117.7(12) . .
C20 C15 P1 117.9(10) . .
C16 C15 P1 124.0(9) . .
C17 C16 C15 122.0(12) . .
C17 C16 H16A 119.0 . .
C15 C16 H16A 119.0 . .
C16 C17 C18 118.4(12) . .
C16 C17 H17A 120.8 . .
C18 C17 H17A 120.8 . .
C17 C18 C19 121.2(12) . .
C17 C18 C21 118.6(11) . .
C19 C18 C21 120.2(11) . .
C18 C19 C20 119.6(11) . .
C18 C19 H19A 120.2 . .
C20 C19 H19A 120.2 . .
C15 C20 C19 121.1(12) . .
C15 C20 H20A 119.5 . .
C19 C20 H20A 119.5 . .
O6 C21 O5 120.1(11) . .
O6 C21 C18 118.6(11) . .
O5 C21 C18 121.3(11) . .
O6 C21 Tb1 58.8(6) . .
O5 C21 Tb1 61.4(6) . .
C18 C21 Tb1 173.9(8) . .
C100 N100 C102 116.4(17) . .
C100 N100 C101 122.4(17) . .
C102 N100 C101 121.1(17) . .
N100 C102 H10A 109.5 . .
N100 C102 H10B 109.5 . .
H10A C102 H10B 109.5 . .
N100 C102 H10C 109.5 . .
H10A C102 H10C 109.5 . .
H10B C102 H10C 109.5 . .
N100 C101 H10D 109.5 . .
N100 C101 H10E 109.5 . .
H10D C101 H10E 109.5 . .
N100 C101 H10F 109.5 . .
H10D C101 H10F 109.5 . .
H10E C101 H10F 109.5 . .
O100 C100 N100 123(2) . .
O100 C100 H10G 118.4 . .
N100 C100 H10G 118.4 . .

loop_
_geom_bond_atom_site_label_1
_geom_bond_atom_site_label_2
_geom_bond_distance
_geom_bond_site_symmetry_2
P1 O1P 1.497(8) .
P1 C15 1.770(13) .
P1 C1 1.797(11) .
P1 C8 1.802(11) .
Tb1 O2 2.278(9) 6_565
Tb1 O1P 2.333(7) 2_655
Tb1 O1 2.340(7) 2_645
Tb1 O7 2.398(8) .
Tb1 O6 2.399(8) .
Tb1 O3 2.420(7) 8_755
Tb1 O5 2.457(8) .
Tb1 O4 2.486(7) 8_755
Tb1 C21 2.797(12) .
Tb1 C14 2.800(11) 8_755
O1P Tb1 2.333(7) 2_655
O1 C7 1.255(14) .
O1 Tb1 2.340(7) 2_645
O2 C7 1.238(13) .
O2 Tb1 2.278(9) 6_655
O3 C14 1.289(12) .
O3 Tb1 2.420(7) 8_756
O4 C14 1.249(12) .
O4 Tb1 2.486(7) 8_756
O5 C21 1.287(14) .
O6 C21 1.277(13) .
C1 C6 1.372(16) .
C1 C2 1.375(15) .
C2 C3 1.405(15) .
C2 H2A 0.9500 .
C3 C4 1.337(17) .
C3 H3A 0.9500 .
C4 C5 1.388(15) .
C4 C7 1.504(15) .
C5 C6 1.362(16) .
C5 H5A 0.9500 .
C6 H6A 0.9500 .
C8 C13 1.336(15) .
C8 C9 1.395(16) .
C9 C10 1.388(17) .
C9 H9A 0.9500 .
C10 C11 1.397(16) .
C10 H10H 0.9500 .
C11 C12 1.378(16) .
C11 C14 1.482(15) .
C12 C13 1.409(17) .
C12 H12A 0.9500 .
C13 H13A 0.9500 .
C14 Tb1 2.800(11) 8_756
C15 C20 1.371(15) .
C15 C16 1.425(17) .
C16 C17 1.381(17) .
C16 H16A 0.9500 .
C17 C18 1.385(16) .
C17 H17A 0.9500 .
C18 C19 1.384(17) .
C18 C21 1.504(16) .
C19 C20 1.403(17) .
C19 H19A 0.9500 .
C20 H20A 0.9500 .
O100 C100 1.34(2) .
N100 C100 1.37(2) .
N100 C102 1.378(19) .
N100 C101 1.39(2) .
C102 H10A 0.9800 .
C102 H10B 0.9800 .
C102 H10C 0.9800 .
C101 H10D 0.9800 .
C101 H10E 0.9800 .
C101 H10F 0.9800 .
C100 H10G 0.9500 .

loop_
_platon_squeeze_void_nr
_platon_squeeze_void_average_x
_platon_squeeze_void_average_y
_platon_squeeze_void_average_z
_platon_squeeze_void_volume
_platon_squeeze_void_count_electrons
_platon_squeeze_void_content
1 0.250 0.147 0.133 1070 308 ' '
2 0.750 -0.156 0.370 1070 306 ' '
